data_4109985
loop_
_publ_author_name
'Richard D. Adams'
'Burjor Captain'
'Michael B. Hall'
'Eszter Trufan'
'Xinzheng Yang'

_publ_section_title
;
 Synthesis, Characterization, and Electronic Structures of a Series of
 Two-Dimensional Trimetallic Cluster Complexes,
 Ru3(CO)9(\m-SnPh2)3[Pt(PBut3)]x, x = 0-3
;
_journal_name_full 'Journal of the American Chemical Society'
_journal_page_first 12328
_journal_page_last 12340
_journal_paper_doi 10.1021/ja074527o
_journal_volume 129
_journal_year 2007
_chemical_formula_sum 'C58 H59 Cl2 O9 P Pt Ru3 Sn3'
_chemical_formula_weight 1856.29
_chemical_name_systematic
; 
 ? 
;
_space_group_IT_number 2
_symmetry_cell_setting triclinic
_symmetry_space_group_name_Hall '-P 1'
_symmetry_space_group_name_H-M 'P -1'
_atom_sites_solution_hydrogens geom
_atom_sites_solution_primary direct
_atom_sites_solution_secondary difmap
_audit_creation_method SHELXL-97
_cell_angle_alpha 77.4850(10)
_cell_angle_beta 85.1940(10)
_cell_angle_gamma 61.8180(10)
_cell_formula_units_Z 2
_cell_length_a 13.7703(4)
_cell_length_b 13.9457(4)
_cell_length_c 19.3885(6)
_cell_measurement_reflns_used 7001
_cell_measurement_temperature 294(2)
_cell_measurement_theta_max 27.74
_cell_measurement_theta_min 2.20
_cell_volume 3203.18(17)
_computing_cell_refinement 'SAINT+  V6.45 (Bruker, 2003)'
_computing_data_collection 'SMART V5.632 (Bruker, 2005)'
_computing_data_reduction 'SAINT+  V6.45'
_computing_molecular_graphics 'SHELXTL V6.1 (Sheldrick, 2000)'
_computing_publication_material 'SHELXTL V6.1'
_computing_structure_refinement 'SHELXL-97 (Sheldrick, 1997)'
_computing_structure_solution 'SHELXS-97 (Sheldrick, 1990)'
_diffrn_ambient_temperature 294(2)
_diffrn_measured_fraction_theta_full 0.996
_diffrn_measured_fraction_theta_max 0.996
_diffrn_measurement_device_type 'Bruker SMART APEX CCD diffractometer'
_diffrn_measurement_method 'omega scans'
_diffrn_radiation_monochromator graphite
_diffrn_radiation_source 'fine-focus sealed tube'
_diffrn_radiation_type MoK\a
_diffrn_radiation_wavelength 0.71073
_diffrn_reflns_av_R_equivalents 0.0239
_diffrn_reflns_av_sigmaI/netI 0.0273
_diffrn_reflns_limit_h_max 18
_diffrn_reflns_limit_h_min -18
_diffrn_reflns_limit_k_max 18
_diffrn_reflns_limit_k_min -18
_diffrn_reflns_limit_l_max 25
_diffrn_reflns_limit_l_min -25
_diffrn_reflns_number 44507
_diffrn_reflns_theta_full 28.33
_diffrn_reflns_theta_max 28.33
_diffrn_reflns_theta_min 1.08
_diffrn_standards_decay_% <1
_exptl_absorpt_coefficient_mu 4.172
_exptl_absorpt_correction_T_max 1.000
_exptl_absorpt_correction_T_min 0.732
_exptl_absorpt_correction_type multi-scan
_exptl_absorpt_process_details '(SADABS, Bruker, 1997)'
_exptl_crystal_colour red
_exptl_crystal_density_diffrn 1.925
_exptl_crystal_description Block
_exptl_crystal_F_000 1776
_exptl_crystal_size_max 0.40
_exptl_crystal_size_mid 0.26
_exptl_crystal_size_min 0.08
_refine_diff_density_max 1.792
_refine_diff_density_min -1.022
_refine_diff_density_rms 0.133
_refine_ls_extinction_method none
_refine_ls_goodness_of_fit_ref 1.046
_refine_ls_hydrogen_treatment contsr
_refine_ls_matrix_type full
_refine_ls_number_parameters 639
_refine_ls_number_reflns 15928
_refine_ls_number_restraints 0
_refine_ls_restrained_S_all 1.046
_refine_ls_R_factor_all 0.0498
_refine_ls_R_factor_gt 0.0379
_refine_ls_shift/su_max 0.001
_refine_ls_shift/su_mean 0.000
_refine_ls_structure_factor_coef Fsqd
_refine_ls_weighting_details 'calc w=1/[\s^2^(Fo^2^)+(0.0670P)^2^+1.7908P] where P=(Fo^2^+2Fc^2^)/3'
_refine_ls_weighting_scheme calc
_refine_ls_wR_factor_gt 0.1045
_refine_ls_wR_factor_ref 0.1143
_reflns_number_gt 12872
_reflns_number_total 15928
_reflns_threshold_expression >2sigma(I)
_cod_data_source_file ja074527osi20070620_051834.cif
_cod_data_source_block p-1
_cod_original_cell_volume 3203.18(16)
_cod_database_code 4109985

loop_
_symmetry_equiv_pos_as_xyz
'x, y, z'
'-x, -y, -z'

loop_
_atom_site_label
_atom_site_type_symbol
_atom_site_fract_x
_atom_site_fract_y
_atom_site_fract_z
_atom_site_U_iso_or_equiv
_atom_site_adp_type
_atom_site_occupancy
_atom_site_symmetry_multiplicity
_atom_site_calc_flag
_atom_site_refinement_flags
Pt1 Pt 0.727699(15) 0.671799(17) 0.267210(11) 0.05181(7) Uani 1 1 d .
Ru1 Ru 0.92762(3) 0.63056(3) 0.207348(18) 0.03870(8) Uani 1 1 d .
Ru2 Ru 1.10402(3) 0.39789(3) 0.233414(19) 0.04146(9) Uani 1 1 d .
Ru3 Ru 1.15947(3) 0.57963(3) 0.16731(2) 0.04190(9) Uani 1 1 d .
Sn1 Sn 0.89123(3) 0.45712(3) 0.263833(17) 0.04391(8) Uani 1 1 d .
Sn2 Sn 1.30398(3) 0.36417(3) 0.196153(18) 0.04834(9) Uani 1 1 d .
Sn3 Sn 0.99140(3) 0.78165(3) 0.151018(18) 0.04516(8) Uani 1 1 d .
P1 P 0.55294(12) 0.75513(14) 0.31187(9) 0.0636(4) Uani 1 1 d .
O11 O 0.8754(4) 0.6122(4) 0.0618(2) 0.0737(11) Uani 1 1 d .
O12 O 0.9607(4) 0.6727(4) 0.3504(2) 0.0673(10) Uani 1 1 d .
O13 O 0.7203(4) 0.8491(4) 0.1612(3) 0.0939(16) Uani 1 1 d .
O21 O 1.0563(4) 0.3639(4) 0.0915(2) 0.0802(13) Uani 1 1 d .
O22 O 1.1462(4) 0.4205(4) 0.3801(2) 0.0753(12) Uani 1 1 d .
O23 O 1.1631(5) 0.1573(4) 0.2903(3) 0.114(2) Uani 1 1 d .
O31 O 1.1204(4) 0.5591(4) 0.0187(2) 0.0778(12) Uani 1 1 d .
O32 O 1.2127(4) 0.6004(4) 0.3126(2) 0.0786(12) Uani 1 1 d .
O33 O 1.3361(4) 0.6402(5) 0.1061(3) 0.1034(17) Uani 1 1 d .
C11 C 0.8998(4) 0.6153(4) 0.1152(3) 0.0512(11) Uani 1 1 d .
C12 C 0.9510(4) 0.6546(4) 0.2978(3) 0.0488(11) Uani 1 1 d .
C13 C 0.7772(4) 0.7596(4) 0.1932(3) 0.0570(12) Uani 1 1 d .
C21 C 1.0739(4) 0.3803(4) 0.1427(3) 0.0544(12) Uani 1 1 d .
C22 C 1.1297(4) 0.4160(4) 0.3253(3) 0.0523(11) Uani 1 1 d .
C23 C 1.1419(5) 0.2483(5) 0.2687(3) 0.0661(14) Uani 1 1 d .
C31 C 1.1319(4) 0.5661(5) 0.0741(3) 0.0550(12) Uani 1 1 d .
C32 C 1.1896(4) 0.5914(5) 0.2594(3) 0.0544(12) Uani 1 1 d .
C33 C 1.2696(5) 0.6177(5) 0.1286(3) 0.0624(14) Uani 1 1 d .
C61 C 0.8144(5) 0.4023(5) 0.2000(3) 0.0576(13) Uani 1 1 d .
C62 C 0.7243(6) 0.4790(7) 0.1580(4) 0.0783(18) Uani 1 1 d .
H62 H 0.6947 0.5540 0.1591 0.094 Uiso 1 1 calc R
C63 C 0.6768(8) 0.4452(10) 0.1136(5) 0.115(3) Uani 1 1 d .
H63 H 0.6154 0.4977 0.0857 0.138 Uiso 1 1 calc R
C64 C 0.7199(11) 0.3360(12) 0.1111(5) 0.127(4) Uani 1 1 d .
H64 H 0.6882 0.3137 0.0814 0.152 Uiso 1 1 calc R
C65 C 0.8077(12) 0.2614(9) 0.1512(6) 0.129(4) Uani 1 1 d .
H65 H 0.8365 0.1870 0.1491 0.155 Uiso 1 1 calc R
C66 C 0.8583(7) 0.2907(6) 0.1966(4) 0.086(2) Uani 1 1 d .
H66 H 0.9198 0.2369 0.2240 0.103 Uiso 1 1 calc R
C67 C 0.8762(4) 0.3932(4) 0.3738(3) 0.0520(11) Uani 1 1 d .
C68 C 0.8488(5) 0.3068(5) 0.3940(3) 0.0674(15) Uani 1 1 d .
H68 H 0.8392 0.2732 0.3605 0.081 Uiso 1 1 calc R
C69 C 0.8359(7) 0.2719(7) 0.4663(4) 0.094(2) Uani 1 1 d .
H69 H 0.8150 0.2162 0.4802 0.113 Uiso 1 1 calc R
C70 C 0.8528(7) 0.3168(8) 0.5160(4) 0.097(3) Uani 1 1 d .
H70 H 0.8467 0.2901 0.5636 0.117 Uiso 1 1 calc R
C71 C 0.8787(7) 0.4005(7) 0.4965(3) 0.086(2) Uani 1 1 d .
H71 H 0.8871 0.4337 0.5307 0.103 Uiso 1 1 calc R
C72 C 0.8927(5) 0.4373(5) 0.4270(3) 0.0664(15) Uani 1 1 d .
H72 H 0.9138 0.4930 0.4149 0.080 Uiso 1 1 calc R
C73 C 1.3947(5) 0.2694(5) 0.1178(3) 0.0640(14) Uani 1 1 d .
C74 C 1.3445(7) 0.2706(8) 0.0593(4) 0.107(3) Uani 1 1 d .
H74 H 1.2696 0.3180 0.0509 0.129 Uiso 1 1 calc R
C75 C 1.4041(9) 0.2016(12) 0.0121(6) 0.173(6) Uani 1 1 d .
H75 H 1.3690 0.2035 -0.0275 0.207 Uiso 1 1 calc R
C76 C 1.5109(9) 0.1333(10) 0.0238(6) 0.140(4) Uani 1 1 d .
H76 H 1.5498 0.0861 -0.0071 0.168 Uiso 1 1 calc R
C77 C 1.5653(7) 0.1312(7) 0.0816(5) 0.108(3) Uani 1 1 d .
H77 H 1.6405 0.0843 0.0889 0.130 Uiso 1 1 calc R
C78 C 1.5066(6) 0.1995(6) 0.1279(4) 0.0807(18) Uani 1 1 d .
H78 H 1.5427 0.1986 0.1667 0.097 Uiso 1 1 calc R
C79 C 1.4282(4) 0.3114(5) 0.2761(3) 0.0573(13) Uani 1 1 d .
C80 C 1.5104(6) 0.3443(7) 0.2634(5) 0.098(2) Uani 1 1 d .
H80 H 1.5117 0.3904 0.2212 0.117 Uiso 1 1 calc R
C81 C 1.5914(7) 0.3053(10) 0.3168(7) 0.131(4) Uani 1 1 d .
H81 H 1.6440 0.3302 0.3100 0.158 Uiso 1 1 calc R
C82 C 1.5963(8) 0.2362(11) 0.3750(6) 0.127(4) Uani 1 1 d .
H82 H 1.6528 0.2106 0.4080 0.152 Uiso 1 1 calc R
C83 C 1.5188(9) 0.2016(10) 0.3873(4) 0.127(4) Uani 1 1 d .
H83 H 1.5223 0.1518 0.4288 0.152 Uiso 1 1 calc R
C84 C 1.4339(6) 0.2399(7) 0.3384(4) 0.086(2) Uani 1 1 d .
H84 H 1.3801 0.2167 0.3481 0.104 Uiso 1 1 calc R
C85 C 0.9208(4) 0.8929(4) 0.0527(3) 0.0571(13) Uani 1 1 d .
C86 C 0.9148(8) 0.8563(7) -0.0059(4) 0.102(3) Uani 1 1 d .
H86 H 0.9422 0.7806 -0.0037 0.123 Uiso 1 1 calc R
C87 C 0.8675(10) 0.9319(10) -0.0694(5) 0.129(4) Uani 1 1 d .
H87 H 0.8655 0.9072 -0.1099 0.154 Uiso 1 1 calc R
C88 C 0.8234(7) 1.0455(8) -0.0703(5) 0.110(3) Uani 1 1 d .
H88 H 0.7879 1.0974 -0.1108 0.132 Uiso 1 1 calc R
C89 C 0.8325(6) 1.0794(6) -0.0129(4) 0.089(2) Uani 1 1 d .
H89 H 0.8067 1.1547 -0.0145 0.107 Uiso 1 1 calc R
C90 C 0.8790(5) 1.0048(5) 0.0479(4) 0.0706(16) Uani 1 1 d .
H90 H 0.8826 1.0306 0.0875 0.085 Uiso 1 1 calc R
C91 C 0.9701(4) 0.8881(4) 0.2235(3) 0.0548(12) Uani 1 1 d .
C92 C 0.8646(6) 0.9540(6) 0.2448(4) 0.084(2) Uani 1 1 d .
H92 H 0.8039 0.9563 0.2252 0.101 Uiso 1 1 calc R
C93 C 0.8495(9) 1.0172(7) 0.2960(5) 0.114(3) Uani 1 1 d .
H93 H 0.7792 1.0604 0.3111 0.137 Uiso 1 1 calc R
C94 C 0.9397(9) 1.0143(7) 0.3235(5) 0.107(3) Uani 1 1 d .
H94 H 0.9298 1.0574 0.3566 0.128 Uiso 1 1 calc R
C95 C 1.0394(8) 0.9520(8) 0.3040(5) 0.099(3) Uani 1 1 d .
H95 H 1.0997 0.9496 0.3242 0.119 Uiso 1 1 calc R
C96 C 1.0556(6) 0.8893(6) 0.2531(4) 0.0788(18) Uani 1 1 d .
H96 H 1.1269 0.8470 0.2389 0.095 Uiso 1 1 calc R
Cl1S Cl 0.2334(4) 0.1557(4) 0.4697(3) 0.2169(19) Uiso 1 1 d .
Cl2S Cl 0.1433(4) 0.0117(4) 0.4710(2) 0.1925(16) Uiso 1 1 d .
C1S C 0.1281(13) 0.1294(13) 0.4974(8) 0.186(6) Uiso 1 1 d .
H1S1 H 0.0594 0.1926 0.4780 0.224 Uiso 1 1 calc R
H1S2 H 0.1250 0.1183 0.5485 0.224 Uiso 1 1 calc R
C42 C 0.6381(8) 0.8754(8) 0.3616(5) 0.118(3) Uiso 1 1 d .
H42A H 0.6594 0.8197 0.4043 0.177 Uiso 1 1 calc R
H42B H 0.6300 0.9434 0.3712 0.177 Uiso 1 1 calc R
H42C H 0.6936 0.8510 0.3268 0.177 Uiso 1 1 calc R
C47 C 0.4724(9) 0.8241(9) 0.1723(5) 0.122(3) Uiso 1 1 d .
H47A H 0.4192 0.8299 0.1405 0.183 Uiso 1 1 calc R
H47B H 0.5448 0.7719 0.1609 0.183 Uiso 1 1 calc R
H47C H 0.4691 0.8955 0.1679 0.183 Uiso 1 1 calc R
C48 C 0.3261(8) 0.8944(8) 0.2619(5) 0.118(3) Uiso 1 1 d .
H48A H 0.3312 0.9612 0.2425 0.177 Uiso 1 1 calc R
H48B H 0.3116 0.8905 0.3115 0.177 Uiso 1 1 calc R
H48C H 0.2673 0.8946 0.2384 0.177 Uiso 1 1 calc R
C44 C 0.4460(9) 0.9257(9) 0.3961(6) 0.131(4) Uiso 1 1 d .
H44A H 0.4791 0.8776 0.4404 0.197 Uiso 1 1 calc R
H44B H 0.3840 0.9175 0.3853 0.197 Uiso 1 1 calc R
H44C H 0.4220 1.0014 0.3994 0.197 Uiso 1 1 calc R
C53 C 0.5902(9) 0.5447(9) 0.3879(6) 0.135(4) Uiso 1 1 d .
H53A H 0.5624 0.5032 0.4221 0.202 Uiso 1 1 calc R
H53B H 0.6693 0.5064 0.3898 0.202 Uiso 1 1 calc R
H53C H 0.5647 0.5522 0.3415 0.202 Uiso 1 1 calc R
C50 C 0.4585(12) 0.6385(12) 0.2716(7) 0.175(5) Uiso 1 1 d .
H50A H 0.4299 0.7083 0.2386 0.263 Uiso 1 1 calc R
H50B H 0.4023 0.6156 0.2817 0.263 Uiso 1 1 calc R
H50C H 0.5205 0.5836 0.2515 0.263 Uiso 1 1 calc R
C46 C 0.4477(11) 0.8658(11) 0.2362(7) 0.069(3) Uiso 0.50 1 d P
C52 C 0.4102(10) 0.6962(11) 0.4120(7) 0.154(4) Uiso 1 1 d .
H52A H 0.3666 0.7745 0.3947 0.230 Uiso 1 1 calc R
H52B H 0.3940 0.6775 0.4606 0.230 Uiso 1 1 calc R
H52C H 0.3932 0.6560 0.3846 0.230 Uiso 1 1 calc R
C43 C 0.5344(12) 0.8936(13) 0.3351(8) 0.080(4) Uiso 0.50 1 d P
C51 C 0.4990(12) 0.6528(12) 0.3471(8) 0.077(3) Uiso 0.50 1 d P
C41 C 0.5600(13) 0.8267(13) 0.3788(8) 0.082(4) Uiso 0.50 1 d P
C55 C 0.6196(13) 0.6930(13) 0.4527(8) 0.193(6) Uiso 1 1 d .
H55A H 0.6967 0.6539 0.4432 0.289 Uiso 1 1 calc R
H55B H 0.6078 0.6721 0.5019 0.289 Uiso 1 1 calc R
H55C H 0.5952 0.7715 0.4407 0.289 Uiso 1 1 calc R
C54 C 0.5488(12) 0.6611(12) 0.4046(8) 0.083(4) Uiso 0.50 1 d P
C49 C 0.4460(17) 0.7833(17) 0.2504(11) 0.112(6) Uiso 0.50 1 d P
C45 C 0.4795(13) 0.9758(13) 0.2421(9) 0.210(7) Uiso 1 1 d .
H45A H 0.5486 0.9446 0.2670 0.315 Uiso 1 1 calc R
H45B H 0.4224 1.0272 0.2672 0.315 Uiso 1 1 calc R
H45C H 0.4843 1.0140 0.1955 0.315 Uiso 1 1 calc R

loop_
_atom_site_aniso_label
_atom_site_aniso_U_11
_atom_site_aniso_U_22
_atom_site_aniso_U_33
_atom_site_aniso_U_23
_atom_site_aniso_U_13
_atom_site_aniso_U_12
Pt1 0.04147(11) 0.05255(12) 0.06054(13) -0.01865(9) 0.01201(8) -0.01995(9)
Ru1 0.03522(17) 0.04032(18) 0.04038(18) -0.01123(14) 0.00274(13) -0.01650(14)
Ru2 0.04009(18) 0.04154(18) 0.04140(19) -0.01201(15) 0.00345(14) -0.01685(15)
Ru3 0.03648(17) 0.04237(19) 0.0445(2) -0.01008(15) 0.00177(14) -0.01607(15)
Sn1 0.04552(17) 0.04743(17) 0.04415(17) -0.01233(13) 0.00558(13) -0.02546(14)
Sn2 0.03748(16) 0.04752(18) 0.05100(19) -0.01213(14) 0.00324(13) -0.01201(13)
Sn3 0.04434(17) 0.03994(16) 0.04883(18) -0.00898(13) 0.00161(13) -0.01785(13)
P1 0.0442(7) 0.0694(9) 0.0692(9) -0.0210(7) 0.0162(6) -0.0194(7)
O11 0.080(3) 0.098(3) 0.053(2) -0.027(2) -0.002(2) -0.044(3)
O12 0.078(3) 0.078(3) 0.053(2) -0.024(2) -0.0011(19) -0.037(2)
O13 0.054(2) 0.066(3) 0.116(4) 0.022(3) 0.004(2) -0.008(2)
O21 0.092(3) 0.102(3) 0.058(2) -0.035(2) 0.000(2) -0.047(3)
O22 0.089(3) 0.084(3) 0.053(2) -0.022(2) -0.005(2) -0.035(2)
O23 0.142(5) 0.053(3) 0.132(5) -0.002(3) -0.009(4) -0.039(3)
O31 0.085(3) 0.103(3) 0.049(2) -0.024(2) 0.003(2) -0.044(3)
O32 0.086(3) 0.105(3) 0.060(2) -0.025(2) -0.006(2) -0.051(3)
O33 0.078(3) 0.114(4) 0.127(5) 0.000(3) 0.016(3) -0.065(3)
C11 0.050(3) 0.055(3) 0.052(3) -0.013(2) 0.005(2) -0.026(2)
C12 0.045(2) 0.048(3) 0.052(3) -0.012(2) 0.002(2) -0.019(2)
C13 0.045(3) 0.051(3) 0.065(3) -0.010(2) 0.005(2) -0.017(2)
C21 0.051(3) 0.057(3) 0.055(3) -0.016(2) 0.007(2) -0.024(2)
C22 0.055(3) 0.049(3) 0.049(3) -0.013(2) 0.001(2) -0.020(2)
C23 0.073(4) 0.056(3) 0.066(4) -0.013(3) 0.001(3) -0.027(3)
C31 0.050(3) 0.060(3) 0.053(3) -0.014(2) 0.005(2) -0.023(2)
C32 0.049(3) 0.061(3) 0.059(3) -0.018(2) 0.003(2) -0.028(2)
C33 0.051(3) 0.067(3) 0.067(3) -0.007(3) 0.003(3) -0.029(3)
C61 0.066(3) 0.071(3) 0.058(3) -0.022(3) 0.011(3) -0.047(3)
C62 0.075(4) 0.103(5) 0.075(4) -0.030(4) -0.004(3) -0.050(4)
C63 0.119(7) 0.185(10) 0.087(6) -0.046(6) -0.011(5) -0.098(7)
C64 0.184(11) 0.195(12) 0.095(7) -0.064(7) 0.016(7) -0.151(10)
C65 0.214(13) 0.123(8) 0.117(8) -0.058(7) 0.018(8) -0.121(9)
C66 0.122(6) 0.078(4) 0.085(5) -0.028(4) 0.012(4) -0.065(4)
C67 0.048(3) 0.058(3) 0.049(3) -0.010(2) 0.003(2) -0.024(2)
C68 0.077(4) 0.073(4) 0.059(3) -0.006(3) 0.001(3) -0.043(3)
C69 0.104(6) 0.089(5) 0.088(5) 0.007(4) 0.019(4) -0.056(5)
C70 0.097(6) 0.128(7) 0.048(4) -0.004(4) 0.009(3) -0.044(5)
C71 0.108(6) 0.109(6) 0.050(3) -0.020(4) 0.007(3) -0.057(5)
C72 0.073(4) 0.077(4) 0.056(3) -0.013(3) 0.005(3) -0.041(3)
C73 0.053(3) 0.063(3) 0.058(3) -0.017(3) 0.015(2) -0.012(3)
C74 0.072(4) 0.136(7) 0.090(5) -0.059(5) 0.004(4) -0.014(5)
C75 0.098(7) 0.231(13) 0.119(8) -0.118(9) -0.008(6) 0.015(8)
C76 0.122(8) 0.151(9) 0.100(7) -0.069(7) 0.037(6) -0.013(7)
C77 0.075(5) 0.092(5) 0.102(6) -0.016(5) 0.035(4) 0.000(4)
C78 0.064(4) 0.079(4) 0.082(4) -0.019(4) 0.016(3) -0.020(3)
C79 0.041(2) 0.059(3) 0.062(3) -0.020(3) -0.002(2) -0.013(2)
C80 0.075(5) 0.105(6) 0.114(6) -0.005(5) -0.014(4) -0.047(4)
C81 0.073(5) 0.152(10) 0.189(12) -0.062(9) -0.031(7) -0.052(6)
C82 0.079(6) 0.159(10) 0.105(7) -0.055(7) -0.036(5) -0.009(6)
C83 0.101(7) 0.172(10) 0.061(5) -0.015(5) -0.019(5) -0.025(7)
C84 0.072(4) 0.104(5) 0.068(4) -0.004(4) -0.010(3) -0.032(4)
C85 0.050(3) 0.057(3) 0.057(3) 0.002(2) 0.001(2) -0.025(2)
C86 0.160(8) 0.076(5) 0.069(4) 0.002(4) -0.033(5) -0.055(5)
C87 0.173(10) 0.139(9) 0.074(5) 0.006(5) -0.044(6) -0.077(8)
C88 0.097(6) 0.104(6) 0.094(6) 0.037(5) -0.023(5) -0.038(5)
C89 0.084(5) 0.072(4) 0.079(5) 0.006(4) 0.003(4) -0.019(4)
C90 0.069(4) 0.053(3) 0.071(4) 0.000(3) 0.006(3) -0.019(3)
C91 0.061(3) 0.044(2) 0.060(3) -0.017(2) 0.015(2) -0.025(2)
C92 0.070(4) 0.075(4) 0.106(5) -0.043(4) 0.017(4) -0.026(3)
C93 0.112(7) 0.090(6) 0.133(8) -0.063(6) 0.047(6) -0.030(5)
C94 0.148(9) 0.097(6) 0.098(6) -0.055(5) 0.023(6) -0.065(6)
C95 0.122(7) 0.114(6) 0.095(6) -0.053(5) 0.016(5) -0.071(6)
C96 0.083(4) 0.090(5) 0.089(5) -0.044(4) 0.016(4) -0.053(4)

loop_
_atom_type_symbol
_atom_type_description
_atom_type_scat_dispersion_real
_atom_type_scat_dispersion_imag
_atom_type_scat_source
C C 0.0033 0.0016 'International Tables Vol C Tables 4.2.6.8 and 6.1.1.4'
H H 0.0000 0.0000 'International Tables Vol C Tables 4.2.6.8 and 6.1.1.4'
O O 0.0106 0.0060 'International Tables Vol C Tables 4.2.6.8 and 6.1.1.4'
P P 0.1023 0.0942 'International Tables Vol C Tables 4.2.6.8 and 6.1.1.4'
Ru Ru -1.2594 0.8363 'International Tables Vol C Tables 4.2.6.8 and 6.1.1.4'
Sn Sn -0.6537 1.4246 'International Tables Vol C Tables 4.2.6.8 and 6.1.1.4'
Pt Pt -1.7033 8.3905 'International Tables Vol C Tables 4.2.6.8 and 6.1.1.4'
Cl Cl 0.1484 0.1585 'International Tables Vol C Tables 4.2.6.8 and 6.1.1.4'

loop_
_geom_angle_atom_site_label_1
_geom_angle_atom_site_label_2
_geom_angle_atom_site_label_3
_geom_angle
C13 Pt1 P1 119.90(15)
C13 Pt1 Ru1 46.52(15)
P1 Pt1 Ru1 164.42(4)
C13 Pt1 Sn1 101.14(15)
P1 Pt1 Sn1 137.27(4)
Ru1 Pt1 Sn1 58.168(10)
C11 Ru1 C12 176.8(2)
C11 Ru1 C13 83.8(2)
C12 Ru1 C13 93.7(2)
C11 Ru1 Sn3 91.84(15)
C12 Ru1 Sn3 86.01(15)
C13 Ru1 Sn3 83.73(16)
C11 Ru1 Sn1 88.20(15)
C12 Ru1 Sn1 94.24(15)
C13 Ru1 Sn1 103.89(16)
Sn3 Ru1 Sn1 172.342(17)
C11 Ru1 Pt1 99.46(15)
C12 Ru1 Pt1 79.97(15)
C13 Ru1 Pt1 45.93(16)
Sn3 Ru1 Pt1 125.826(15)
Sn1 Ru1 Pt1 61.645(11)
C11 Ru1 Ru2 89.46(15)
C12 Ru1 Ru2 93.57(14)
C13 Ru1 Ru2 159.84(16)
Sn3 Ru1 Ru2 115.546(15)
Sn1 Ru1 Ru2 56.797(12)
Pt1 Ru1 Ru2 117.347(15)
C11 Ru1 Ru3 90.18(15)
C12 Ru1 Ru3 90.52(14)
C13 Ru1 Ru3 138.50(16)
Sn3 Ru1 Ru3 55.386(12)
Sn1 Ru1 Ru3 116.958(15)
Pt1 Ru1 Ru3 170.119(16)
Ru2 Ru1 Ru3 60.173(12)
C23 Ru2 C21 88.4(2)
C23 Ru2 C22 91.3(2)
C21 Ru2 C22 178.2(2)
C23 Ru2 Sn2 96.1(2)
C21 Ru2 Sn2 91.67(16)
C22 Ru2 Sn2 90.14(16)
C23 Ru2 Sn1 90.5(2)
C21 Ru2 Sn1 87.58(15)
C22 Ru2 Sn1 90.64(16)
Sn2 Ru2 Sn1 173.341(18)
C23 Ru2 Ru1 147.0(2)
C21 Ru2 Ru1 90.88(16)
C22 Ru2 Ru1 88.41(15)
Sn2 Ru2 Ru1 116.898(16)
Sn1 Ru2 Ru1 56.521(12)
C23 Ru2 Ru3 152.4(2)
C21 Ru2 Ru3 92.35(16)
C22 Ru2 Ru3 88.76(16)
Sn2 Ru2 Ru3 56.293(12)
Sn1 Ru2 Ru3 117.114(15)
Ru1 Ru2 Ru3 60.605(12)
C33 Ru3 C32 90.3(2)
C33 Ru3 C31 89.0(2)
C32 Ru3 C31 178.9(2)
C33 Ru3 Sn3 98.42(18)
C32 Ru3 Sn3 89.65(16)
C31 Ru3 Sn3 91.24(16)
C33 Ru3 Sn2 91.74(18)
C32 Ru3 Sn2 89.20(16)
C31 Ru3 Sn2 90.03(16)
Sn3 Ru3 Sn2 169.784(19)
C33 Ru3 Ru2 146.85(18)
C32 Ru3 Ru2 90.04(16)
C31 Ru3 Ru2 90.12(16)
Sn3 Ru3 Ru2 114.729(16)
Sn2 Ru3 Ru2 55.125(12)
C33 Ru3 Ru1 153.90(18)
C32 Ru3 Ru1 90.79(15)
C31 Ru3 Ru1 90.20(15)
Sn3 Ru3 Ru1 55.521(12)
Sn2 Ru3 Ru1 114.346(16)
Ru2 Ru3 Ru1 59.222(12)
C61 Sn1 C67 108.8(2)
C61 Sn1 Ru1 119.40(15)
C67 Sn1 Ru1 128.49(14)
C61 Sn1 Ru2 113.57(15)
C67 Sn1 Ru2 110.29(13)
Ru1 Sn1 Ru2 66.682(13)
C61 Sn1 Pt1 102.12(16)
C67 Sn1 Pt1 94.22(14)
Ru1 Sn1 Pt1 60.186(11)
Ru2 Sn1 Pt1 125.571(14)
C73 Sn2 C79 102.6(2)
C73 Sn2 Ru2 123.30(18)
C79 Sn2 Ru2 119.77(15)
C73 Sn2 Ru3 124.31(16)
C79 Sn2 Ru3 116.97(15)
Ru2 Sn2 Ru3 68.582(13)
C85 Sn3 C91 104.9(2)
C85 Sn3 Ru3 126.43(15)
C91 Sn3 Ru3 120.45(15)
C85 Sn3 Ru1 120.61(15)
C91 Sn3 Ru1 111.30(14)
Ru3 Sn3 Ru1 69.094(13)
C49 P1 C41 133.5(8)
C49 P1 C51 73.1(8)
C41 P1 C51 113.1(7)
C49 P1 C43 111.0(8)
C41 P1 C43 31.9(6)
C51 P1 C43 135.7(6)
C49 P1 C46 34.6(7)
C41 P1 C46 108.8(6)
C51 P1 C46 105.7(6)
C43 P1 C46 79.7(6)
C49 P1 C54 112.7(8)
C41 P1 C54 74.8(7)
C51 P1 C54 42.4(6)
C43 P1 C54 105.0(6)
C46 P1 C54 137.7(6)
C49 P1 Pt1 112.8(6)
C41 P1 Pt1 106.9(5)
C51 P1 Pt1 112.3(4)
C43 P1 Pt1 106.3(4)
C46 P1 Pt1 110.2(4)
C54 P1 Pt1 108.6(4)
O11 C11 Ru1 174.7(5)
O12 C12 Ru1 177.2(5)
O13 C13 Pt1 125.3(4)
O13 C13 Ru1 147.1(5)
Pt1 C13 Ru1 87.5(2)
O21 C21 Ru2 175.7(5)
O22 C22 Ru2 176.2(5)
O23 C23 Ru2 178.7(6)
O31 C31 Ru3 176.5(5)
O32 C32 Ru3 175.6(5)
O33 C33 Ru3 179.3(6)
C62 C61 C66 118.7(6)
C62 C61 Sn1 119.7(4)
C66 C61 Sn1 121.4(5)
C61 C62 C63 120.4(8)
C64 C63 C62 120.4(9)
C65 C64 C63 119.5(8)
C64 C65 C66 122.5(9)
C61 C66 C65 118.5(9)
C72 C67 C68 117.7(5)
C72 C67 Sn1 121.1(4)
C68 C67 Sn1 121.2(4)
C67 C68 C69 118.5(6)
C70 C69 C68 121.8(7)
C71 C70 C69 119.6(7)
C70 C71 C72 120.8(7)
C71 C72 C67 121.4(6)
C74 C73 C78 118.0(6)
C74 C73 Sn2 122.2(5)
C78 C73 Sn2 119.7(5)
C73 C74 C75 121.0(8)
C76 C75 C74 119.9(9)
C75 C76 C77 120.9(8)
C78 C77 C76 119.1(8)
C77 C78 C73 121.1(8)
C84 C79 C80 118.0(6)
C84 C79 Sn2 122.0(5)
C80 C79 Sn2 119.9(5)
C79 C80 C81 117.7(9)
C82 C81 C80 123.3(10)
C81 C82 C83 119.6(9)
C82 C83 C84 120.5(10)
C79 C84 C83 120.8(8)
C86 C85 C90 118.2(6)
C86 C85 Sn3 122.3(5)
C90 C85 Sn3 119.5(5)
C85 C86 C87 120.6(8)
C88 C87 C86 118.3(9)
C89 C88 C87 120.0(7)
C88 C89 C90 120.6(8)
C89 C90 C85 122.1(7)
C96 C91 C92 117.5(6)
C96 C91 Sn3 123.4(4)
C92 C91 Sn3 119.0(5)
C91 C92 C93 120.0(8)
C94 C93 C92 119.3(8)
C95 C94 C93 121.1(8)
C94 C95 C96 120.2(8)
C91 C96 C95 121.9(7)
Cl1S C1S Cl2S 110.8(9)
C49 C46 C45 159.6(16)
C49 C46 P1 64.9(12)
C45 C46 P1 95.1(8)
C41 C43 C42 72.0(13)
C41 C43 C44 70.6(13)
C42 C43 C44 108.2(11)
C41 C43 P1 66.8(11)
C42 C43 P1 109.3(9)
C44 C43 P1 108.7(9)
C54 C51 C50 170.8(13)
C54 C51 P1 73.0(9)
C50 C51 P1 101.3(9)
C43 C41 P1 81.3(12)
C51 C54 C53 62.1(9)
C51 C54 C55 162.5(14)
C53 C54 C55 124.1(12)
C51 C54 C52 63.5(9)
C53 C54 C52 97.7(10)
C55 C54 C52 126.4(12)
C51 C54 P1 64.5(8)
C53 C54 P1 104.1(9)
C55 C54 P1 98.2(9)
C52 C54 P1 102.6(8)
C46 C49 C47 61.2(12)
C46 C49 C48 65.2(13)
C47 C49 C48 100.8(12)
C46 C49 P1 80.5(13)
C47 C49 P1 111.4(12)
C48 C49 P1 112.0(11)

loop_
_geom_bond_atom_site_label_1
_geom_bond_atom_site_label_2
_geom_bond_distance
Pt1 C13 1.971(6)
Pt1 P1 2.3101(14)
Pt1 Ru1 2.7413(4)
Pt1 Sn1 2.7804(4)
Ru1 C11 1.933(5)
Ru1 C12 1.934(5)
Ru1 C13 1.991(5)
Ru1 Sn3 2.6447(5)
Ru1 Sn1 2.6843(5)
Ru1 Ru2 2.9554(5)
Ru1 Ru3 2.9970(5)
Ru2 C23 1.872(6)
Ru2 C21 1.931(6)
Ru2 C22 1.937(5)
Ru2 Sn2 2.6299(5)
Ru2 Sn1 2.6928(5)
Ru2 Ru3 2.9842(5)
Ru3 C33 1.883(6)
Ru3 C32 1.925(5)
Ru3 C31 1.943(6)
Ru3 Sn3 2.6404(5)
Ru3 Sn2 2.6667(5)
Sn1 C61 2.151(5)
Sn1 C67 2.158(5)
Sn2 C73 2.146(5)
Sn2 C79 2.153(5)
Sn3 C85 2.143(5)
Sn3 C91 2.165(5)
P1 C49 1.81(2)
P1 C41 1.834(15)
P1 C51 1.884(14)
P1 C43 1.971(15)
P1 C46 1.974(13)
P1 C54 1.997(15)
O11 C11 1.132(6)
O12 C12 1.135(6)
O13 C13 1.174(6)
O21 C21 1.135(6)
O22 C22 1.125(6)
O23 C23 1.145(7)
O31 C31 1.131(6)
O32 C32 1.152(6)
O33 C33 1.127(7)
C61 C62 1.373(9)
C61 C66 1.393(9)
C62 C63 1.397(9)
C63 C64 1.360(15)
C64 C65 1.330(15)
C65 C66 1.398(12)
C67 C72 1.393(8)
C67 C68 1.395(8)
C68 C69 1.406(9)
C69 C70 1.347(12)
C70 C71 1.346(12)
C71 C72 1.367(9)
C73 C74 1.371(10)
C73 C78 1.383(8)
C74 C75 1.394(11)
C75 C76 1.327(14)
C76 C77 1.387(14)
C77 C78 1.374(10)
C79 C84 1.371(9)
C79 C80 1.395(9)
C80 C81 1.410(12)
C81 C82 1.299(16)
C82 C83 1.349(16)
C83 C84 1.388(11)
C85 C86 1.365(9)
C85 C90 1.368(8)
C86 C87 1.406(11)
C87 C88 1.400(14)
C88 C89 1.335(12)
C89 C90 1.359(9)
C91 C96 1.361(9)
C91 C92 1.389(8)
C92 C93 1.407(11)
C93 C94 1.373(13)
C94 C95 1.308(12)
C95 C96 1.395(9)
Cl1S C1S 1.677(15)
Cl2S C1S 1.738(15)
C42 C43 1.446(17)
C47 C49 1.57(2)
C48 C49 1.69(2)
C44 C43 1.599(18)
C53 C54 1.545(18)
C50 C51 1.693(19)
C46 C49 1.14(2)
C46 C45 1.81(2)
C52 C54 1.734(19)
C43 C41 1.053(19)
C51 C54 1.41(2)
C55 C54 1.66(2)
